data_4028186
loop_
_publ_author_name
'Valerij A. Nikolaev'
'Murat B. Supurgibekov'
'Huw M. L. Davies'
'Joachim Sieler'
'Valerija M. Zakharova'

_publ_section_title
;
 Influence of an Internal Trifluoromethyl Group on the
 Rhodium(II)-Catalyzed Reactions of Vinyldiazocarbonyl Compounds
;
_journal_name_full 'Journal of Organic Chemistry'
_journal_page_first 4239
_journal_page_last 4244
_journal_paper_doi 10.1021/jo302726m
_journal_volume 78
_journal_year 2013
_chemical_formula_sum 'C19 H13 Cl F3 O4'
_chemical_formula_weight 397.74
_chemical_name_systematic
;
 ?
;
_space_group_IT_number 15
_symmetry_cell_setting monoclinic
_symmetry_space_group_name_Hall '-C 2yc'
_symmetry_space_group_name_H-M 'C 1 2/c 1'
_atom_sites_solution_hydrogens geom
_atom_sites_solution_primary direct
_atom_sites_solution_secondary difmap
_audit_creation_method SHELXL-97
_cell_angle_alpha 90.00
_cell_angle_beta 97.76(2)
_cell_angle_gamma 90.00
_cell_formula_units_Z 8
_cell_length_a 35.009(3)
_cell_length_b 8.9270(9)
_cell_length_c 11.8840(12)
_cell_measurement_reflns_used 5258
_cell_measurement_temperature 213(2)
_cell_measurement_theta_max 50
_cell_measurement_theta_min 4
_cell_volume 3680.0(6)
_computing_cell_refinement 'IPDS1 software (Fa.STOE)'
_computing_data_collection 'IPDS1 software (Fa.STOE)'
_computing_data_reduction 'IPDS1 software (Fa.STOE)'
_computing_molecular_graphics 'ORTEP3 for Windows (L.J.Farrugia)'
_computing_publication_material 'WINGX for Windows'
_computing_structure_refinement 'SHELXL-97 (Sheldrick, 1997)'
_computing_structure_solution 'SIR 2004'
_diffrn_ambient_temperature 213(2)
_diffrn_measured_fraction_theta_full 0.966
_diffrn_measured_fraction_theta_max 0.966
_diffrn_measurement_device_type IPDS1-diffractometer(Fa.STOE)
_diffrn_measurement_method Phi-scans
_diffrn_radiation_monochromator graphite
_diffrn_radiation_source 'fine-focus sealed tube'
_diffrn_radiation_type MoK\a
_diffrn_radiation_wavelength 0.71073
_diffrn_reflns_av_R_equivalents 0.0546
_diffrn_reflns_av_sigmaI/netI 0.0372
_diffrn_reflns_limit_h_max 42
_diffrn_reflns_limit_h_min -42
_diffrn_reflns_limit_k_max 10
_diffrn_reflns_limit_k_min -10
_diffrn_reflns_limit_l_max 14
_diffrn_reflns_limit_l_min -13
_diffrn_reflns_number 14282
_diffrn_reflns_theta_full 26.05
_diffrn_reflns_theta_max 26.05
_diffrn_reflns_theta_min 2.35
_exptl_absorpt_coefficient_mu 0.258
_exptl_absorpt_correction_T_max 0.9746
_exptl_absorpt_correction_T_min 0.9037
_exptl_crystal_colour colourless
_exptl_crystal_density_diffrn 1.436
_exptl_crystal_description prism
_exptl_crystal_F_000 1624
_exptl_crystal_size_max 0.40
_exptl_crystal_size_mid 0.40
_exptl_crystal_size_min 0.10
_refine_diff_density_max 0.638
_refine_diff_density_min -0.282
_refine_diff_density_rms 0.053
_refine_ls_extinction_method none
_refine_ls_goodness_of_fit_ref 0.987
_refine_ls_hydrogen_treatment refall
_refine_ls_matrix_type full
_refine_ls_number_parameters 296
_refine_ls_number_reflns 3523
_refine_ls_number_restraints 0
_refine_ls_restrained_S_all 0.987
_refine_ls_R_factor_all 0.0562
_refine_ls_R_factor_gt 0.0448
_refine_ls_shift/su_max 0.016
_refine_ls_shift/su_mean 0.002
_refine_ls_structure_factor_coef Fsqd
_refine_ls_weighting_details 'calc w=1/[\s^2^(Fo^2^)+(0.0954P)^2^+0.0000P] where P=(Fo^2^+2Fc^2^)/3'
_refine_ls_weighting_scheme calc
_refine_ls_wR_factor_gt 0.1271
_refine_ls_wR_factor_ref 0.1322
_reflns_number_gt 2669
_reflns_number_total 3523
_reflns_threshold_expression >2sigma(I)
_cod_data_source_file jo302726m_si_004.cif
_cod_data_source_block ip1_271
_cod_database_code 4028186

loop_
_symmetry_equiv_pos_as_xyz
'x, y, z'
'-x, y, -z+1/2'
'x+1/2, y+1/2, z'
'-x+1/2, y+1/2, -z+1/2'
'-x, -y, -z'
'x, -y, z-1/2'
'-x+1/2, -y+1/2, -z'
'x+1/2, -y+1/2, z-1/2'

loop_
_atom_site_label
_atom_site_type_symbol
_atom_site_fract_x
_atom_site_fract_y
_atom_site_fract_z
_atom_site_U_iso_or_equiv
_atom_site_adp_type
_atom_site_occupancy
_atom_site_symmetry_multiplicity
_atom_site_calc_flag
C1 C 0.14233(5) 0.49933(19) 0.09486(15) 0.0281(4) Uani 1 1 d
C2 C 0.14503(5) 0.5958(2) 0.20080(16) 0.0307(4) Uani 1 1 d
C3 C 0.17201(5) 0.6224(2) 0.11157(16) 0.0298(4) Uani 1 1 d
C4 C 0.21131(5) 0.5349(2) 0.13295(18) 0.0361(4) Uani 1 1 d
C5 C 0.21577(6) 0.4629(3) 0.0188(2) 0.0449(5) Uani 1 1 d
C6 C 0.18975(6) 0.3526(2) 0.0044(2) 0.0443(5) Uani 1 1 d
C7 C 0.16909(5) 0.3547(2) 0.10964(18) 0.0355(4) Uani 1 1 d
C8 C 0.10841(5) 0.4971(2) 0.00016(16) 0.0298(4) Uani 1 1 d
C9 C 0.07261(5) 0.4151(2) 0.01892(17) 0.0314(4) Uani 1 1 d
C10 C 0.06685(6) 0.3598(2) 0.12430(19) 0.0379(5) Uani 1 1 d
C11 C 0.03436(6) 0.2757(3) 0.1365(2) 0.0444(5) Uani 1 1 d
C12 C 0.00738(5) 0.2509(2) 0.0421(2) 0.0420(5) Uani 1 1 d
C13 C 0.01142(6) 0.3091(3) -0.0636(2) 0.0425(5) Uani 1 1 d
C14 C 0.04427(5) 0.3909(2) -0.07497(19) 0.0378(5) Uani 1 1 d
O1 O 0.19954(4) 0.40818(15) 0.19459(12) 0.0360(3) Uani 1 1 d
O2 O 0.12726(4) 0.81415(17) 0.28818(14) 0.0480(4) Uani 1 1 d
O3 O 0.08083(4) 0.69782(18) 0.17254(15) 0.0505(4) Uani 1 1 d
O4 O 0.11186(4) 0.55235(17) -0.09173(13) 0.0422(4) Uani 1 1 d
F1 F 0.13596(4) 0.82786(14) 0.02539(12) 0.0523(4) Uani 1 1 d
F2 F 0.18412(4) 0.75202(16) -0.05338(13) 0.0610(4) Uani 1 1 d
F3 F 0.19363(4) 0.86986(15) 0.10542(14) 0.0634(4) Uani 1 1 d
Cl1 Cl -0.033244(17) 0.14252(8) 0.05697(6) 0.0649(2) Uani 1 1 d
C15 C 0.11375(5) 0.7054(2) 0.21577(17) 0.0341(4) Uani 1 1 d
C16 C 0.09933(9) 0.9269(3) 0.3093(3) 0.0605(7) Uani 1 1 d
C17 C 0.17097(6) 0.7656(2) 0.04661(19) 0.0403(5) Uani 1 1 d
C18 C 0.24538(6) 0.6118(3) 0.2002(3) 0.0496(6) Uani 1 1 d
C19 C 0.15277(7) 0.2114(3) 0.1484(3) 0.0524(6) Uani 1 1 d
H10 H 0.0854(7) 0.378(3) 0.194(2) 0.045(6) Uiso 1 1 d
H11 H 0.0324(7) 0.232(3) 0.202(2) 0.044(6) Uiso 1 1 d
H13 H -0.0068(7) 0.292(3) -0.128(2) 0.053(7) Uiso 1 1 d
H14 H 0.0480(7) 0.436(3) -0.147(2) 0.047(6) Uiso 1 1 d
H16A H 0.0822(10) 0.891(4) 0.349(3) 0.073(10) Uiso 1 1 d
H16B H 0.0883(9) 0.981(4) 0.239(3) 0.074(9) Uiso 1 1 d
H16C H 0.1133(10) 0.995(4) 0.351(3) 0.078(10) Uiso 1 1 d
H18A H 0.2385(8) 0.648(3) 0.272(3) 0.061(8) Uiso 1 1 d
H18B H 0.2536(8) 0.679(3) 0.159(3) 0.060(8) Uiso 1 1 d
H18C H 0.2671(8) 0.542(3) 0.213(2) 0.058(7) Uiso 1 1 d
H19A H 0.1731(9) 0.134(3) 0.157(3) 0.068(8) Uiso 1 1 d
H19B H 0.1327(8) 0.183(3) 0.088(3) 0.053(7) Uiso 1 1 d
H19C H 0.1431(8) 0.229(3) 0.221(3) 0.063(8) Uiso 1 1 d

loop_
_atom_site_aniso_label
_atom_site_aniso_U_11
_atom_site_aniso_U_22
_atom_site_aniso_U_33
_atom_site_aniso_U_23
_atom_site_aniso_U_13
_atom_site_aniso_U_12
C1 0.0249(8) 0.0326(9) 0.0269(10) -0.0005(7) 0.0037(7) 0.0001(7)
C2 0.0280(9) 0.0349(9) 0.0295(11) -0.0025(7) 0.0051(7) -0.0043(7)
C3 0.0259(8) 0.0364(9) 0.0272(11) -0.0010(7) 0.0039(7) -0.0022(7)
C4 0.0262(9) 0.0440(11) 0.0379(12) 0.0006(8) 0.0030(7) -0.0017(7)
C5 0.0328(10) 0.0593(13) 0.0435(14) -0.0050(10) 0.0083(9) 0.0091(9)
C6 0.0358(10) 0.0506(12) 0.0457(14) -0.0088(10) 0.0028(9) 0.0140(9)
C7 0.0288(9) 0.0368(10) 0.0387(12) -0.0036(8) -0.0034(8) 0.0020(7)
C8 0.0272(8) 0.0346(9) 0.0274(11) -0.0025(7) 0.0026(7) 0.0015(7)
C9 0.0258(8) 0.0362(9) 0.0318(11) -0.0036(7) 0.0032(7) 0.0004(7)
C10 0.0313(9) 0.0480(11) 0.0333(12) 0.0016(9) 0.0009(8) -0.0027(8)
C11 0.0387(11) 0.0549(13) 0.0404(14) 0.0081(10) 0.0082(9) -0.0057(9)
C12 0.0322(9) 0.0447(11) 0.0498(14) -0.0020(9) 0.0085(8) -0.0065(8)
C13 0.0285(10) 0.0590(13) 0.0387(13) -0.0059(9) -0.0005(8) -0.0055(8)
C14 0.0307(9) 0.0495(12) 0.0324(12) -0.0026(9) 0.0018(8) -0.0017(8)
O1 0.0283(6) 0.0400(7) 0.0375(9) 0.0018(6) -0.0039(5) 0.0012(5)
O2 0.0457(8) 0.0466(9) 0.0502(10) -0.0178(7) 0.0014(7) 0.0043(6)
O3 0.0322(8) 0.0582(9) 0.0591(11) -0.0145(8) -0.0013(7) 0.0065(6)
O4 0.0344(7) 0.0621(9) 0.0298(9) 0.0053(7) 0.0030(6) -0.0070(6)
F1 0.0501(7) 0.0473(7) 0.0589(9) 0.0174(6) 0.0061(6) 0.0090(5)
F2 0.0684(9) 0.0675(9) 0.0525(10) 0.0175(7) 0.0271(7) -0.0036(7)
F3 0.0656(9) 0.0410(7) 0.0800(12) 0.0003(7) -0.0030(8) -0.0188(6)
Cl1 0.0448(3) 0.0830(5) 0.0677(5) 0.0008(3) 0.0101(3) -0.0292(3)
C15 0.0358(10) 0.0403(10) 0.0270(11) -0.0010(8) 0.0068(7) -0.0012(8)
C16 0.0638(17) 0.0451(14) 0.075(2) -0.0186(14) 0.0173(15) 0.0065(12)
C17 0.0378(10) 0.0424(11) 0.0416(13) 0.0032(9) 0.0079(8) -0.0044(8)
C18 0.0289(10) 0.0629(15) 0.0553(17) 0.0024(12) -0.0007(10) -0.0096(10)
C19 0.0454(12) 0.0338(11) 0.073(2) 0.0032(11) -0.0099(12) 0.0004(9)

loop_
_atom_type_symbol
_atom_type_description
_atom_type_scat_dispersion_real
_atom_type_scat_dispersion_imag
_atom_type_scat_source
C C 0.0033 0.0016 'International Tables Vol C Tables 4.2.6.8 and 6.1.1.4'
H H 0.0000 0.0000 'International Tables Vol C Tables 4.2.6.8 and 6.1.1.4'
O O 0.0106 0.0060 'International Tables Vol C Tables 4.2.6.8 and 6.1.1.4'
F F 0.0171 0.0103 'International Tables Vol C Tables 4.2.6.8 and 6.1.1.4'
Cl Cl 0.1484 0.1585 'International Tables Vol C Tables 4.2.6.8 and 6.1.1.4'

loop_
_geom_angle_atom_site_label_1
_geom_angle_atom_site_label_2
_geom_angle_atom_site_label_3
_geom_angle
C3 C1 C2 60.82(12)
C3 C1 C8 124.21(15)
C2 C1 C8 125.17(14)
C3 C1 C7 101.05(13)
C2 C1 C7 113.51(15)
C8 C1 C7 117.40(14)
C15 C2 C1 120.30(16)
C15 C2 C3 120.69(16)
C1 C2 C3 59.25(11)
C17 C3 C1 126.05(16)
C17 C3 C2 121.15(16)
C1 C3 C2 59.93(12)
C17 C3 C4 117.98(15)
C1 C3 C4 103.42(14)
C2 C3 C4 114.78(15)
O1 C4 C18 110.39(18)
O1 C4 C5 101.07(16)
C18 C4 C5 119.55(18)
O1 C4 C3 99.71(13)
C18 C4 C3 118.16(18)
C5 C4 C3 104.93(16)
C6 C5 C4 105.90(18)
C5 C6 C7 106.03(18)
O1 C7 C19 110.03(18)
O1 C7 C6 100.92(15)
C19 C7 C6 118.95(19)
O1 C7 C1 100.17(14)
C19 C7 C1 118.91(17)
C6 C7 C1 104.85(15)
O4 C8 C9 121.23(17)
O4 C8 C1 119.70(16)
C9 C8 C1 118.85(16)
C10 C9 C14 119.29(18)
C10 C9 C8 122.46(17)
C14 C9 C8 118.23(18)
C9 C10 C11 120.6(2)
C9 C10 H10 122.5(14)
C11 C10 H10 116.9(14)
C12 C11 C10 118.8(2)
C12 C11 H11 121.5(16)
C10 C11 H11 119.4(16)
C11 C12 C13 122.26(19)
C11 C12 Cl1 118.83(18)
C13 C12 Cl1 118.92(17)
C14 C13 C12 118.3(2)
C14 C13 H13 119.2(16)
C12 C13 H13 122.5(16)
C13 C14 C9 120.7(2)
C13 C14 H14 121.1(15)
C9 C14 H14 118.2(15)
C4 O1 C7 97.99(14)
C15 O2 C16 115.26(19)
O3 C15 O2 123.46(18)
O3 C15 C2 126.06(18)
O2 C15 C2 110.45(16)
O2 C16 H16A 111(2)
O2 C16 H16B 112.8(19)
H16A C16 H16B 114(3)
O2 C16 H16C 104(2)
H16A C16 H16C 109(3)
H16B C16 H16C 105(3)
F2 C17 F1 106.66(17)
F2 C17 F3 105.85(16)
F1 C17 F3 105.66(17)
F2 C17 C3 113.26(17)
F1 C17 C3 114.28(16)
F3 C17 C3 110.51(18)
C4 C18 H18A 110.2(16)
C4 C18 H18B 109(2)
H18A C18 H18B 114(3)
C4 C18 H18C 109.7(16)
H18A C18 H18C 111(2)
H18B C18 H18C 103(2)
C7 C19 H19A 109.2(17)
C7 C19 H19B 105.4(16)
H19A C19 H19B 109(2)
C7 C19 H19C 109.0(17)
H19A C19 H19C 111(2)
H19B C19 H19C 113(2)

loop_
_geom_bond_atom_site_label_1
_geom_bond_atom_site_label_2
_geom_bond_distance
C1 C3 1.507(2)
C1 C2 1.517(3)
C1 C8 1.522(3)
C1 C7 1.591(2)
C2 C15 1.497(3)
C2 C3 1.531(2)
C3 C17 1.492(3)
C3 C4 1.572(3)
C4 O1 1.438(2)
C4 C18 1.508(3)
C4 C5 1.528(3)
C5 C6 1.336(3)
C6 C7 1.527(3)
C7 O1 1.447(2)
C7 C19 1.499(3)
C8 O4 1.219(2)
C8 C9 1.494(2)
C9 C10 1.386(3)
C9 C14 1.406(3)
C10 C11 1.387(3)
C10 H10 0.99(3)
C11 C12 1.383(3)
C11 H11 0.88(3)
C12 C13 1.384(3)
C12 Cl1 1.7486(19)
C13 C14 1.385(3)
C13 H13 0.94(3)
C14 H14 0.97(3)
O2 C15 1.340(3)
O2 C16 1.449(3)
O3 C15 1.199(2)
F1 C17 1.338(2)
F2 C17 1.337(3)
F3 C17 1.354(3)
C16 H16A 0.87(4)
C16 H16B 1.00(4)
C16 H16C 0.89(4)
C18 H18A 0.97(3)
C18 H18B 0.85(3)
C18 H18C 0.98(3)
C19 H19A 0.99(3)
C19 H19B 0.97(3)
C19 H19C 0.98(3)

loop_
_geom_torsion_atom_site_label_1
_geom_torsion_atom_site_label_2
_geom_torsion_atom_site_label_3
_geom_torsion_atom_site_label_4
_geom_torsion
C3 C1 C2 C15 109.89(18)
C8 C1 C2 C15 -3.3(3)
C7 C1 C2 C15 -160.32(16)
C8 C1 C2 C3 -113.22(19)
C7 C1 C2 C3 89.80(16)
C2 C1 C3 C17 -108.5(2)
C8 C1 C3 C17 6.2(3)
C7 C1 C3 C17 140.59(18)
C8 C1 C3 C2 114.71(19)
C7 C1 C3 C2 -110.88(16)
C2 C1 C3 C4 111.08(16)
C8 C1 C3 C4 -134.21(17)
C7 C1 C3 C4 0.20(18)
C15 C2 C3 C17 7.2(3)
C1 C2 C3 C17 116.4(2)
C15 C2 C3 C1 -109.25(19)
C15 C2 C3 C4 159.14(16)
C1 C2 C3 C4 -91.62(16)
C17 C3 C4 O1 -179.28(16)
C1 C3 C4 O1 -34.99(18)
C2 C3 C4 O1 27.8(2)
C17 C3 C4 C18 61.2(3)
C1 C3 C4 C18 -154.49(19)
C2 C3 C4 C18 -91.7(2)
C17 C3 C4 C5 -75.0(2)
C1 C3 C4 C5 69.32(18)
C2 C3 C4 C5 132.12(17)
O1 C4 C5 C6 31.6(2)
C18 C4 C5 C6 152.9(2)
C3 C4 C5 C6 -71.7(2)
C4 C5 C6 C7 -0.3(2)
C5 C6 C7 O1 -30.8(2)
C5 C6 C7 C19 -151.2(2)
C5 C6 C7 C1 72.88(19)
C3 C1 C7 O1 34.45(17)
C2 C1 C7 O1 -28.37(19)
C8 C1 C7 O1 172.73(15)
C3 C1 C7 C19 154.2(2)
C2 C1 C7 C19 91.4(2)
C8 C1 C7 C19 -67.5(3)
C3 C1 C7 C6 -69.83(17)
C2 C1 C7 C6 -132.65(16)
C8 C1 C7 C6 68.46(19)
C3 C1 C8 O4 32.6(3)
C2 C1 C8 O4 108.6(2)
C7 C1 C8 O4 -95.3(2)
C3 C1 C8 C9 -152.75(17)
C2 C1 C8 C9 -76.8(2)
C7 C1 C8 C9 79.4(2)
O4 C8 C9 C10 -175.67(18)
C1 C8 C9 C10 9.7(3)
O4 C8 C9 C14 5.8(3)
C1 C8 C9 C14 -168.82(16)
C14 C9 C10 C11 2.9(3)
C8 C9 C10 C11 -175.67(18)
C9 C10 C11 C12 -1.5(3)
C10 C11 C12 C13 -1.0(3)
C10 C11 C12 Cl1 179.07(17)
C11 C12 C13 C14 2.0(3)
Cl1 C12 C13 C14 -178.11(16)
C12 C13 C14 C9 -0.5(3)
C10 C9 C14 C13 -1.9(3)
C8 C9 C14 C13 176.71(18)
C18 C4 O1 C7 -177.03(17)
C5 C4 O1 C7 -49.53(16)
C3 C4 O1 C7 57.92(16)
C19 C7 O1 C4 175.82(18)
C6 C7 O1 C4 49.30(16)
C1 C7 O1 C4 -58.15(16)
C16 O2 C15 O3 -1.6(3)
C16 O2 C15 C2 -179.9(2)
C1 C2 C15 O3 24.9(3)
C3 C2 C15 O3 94.9(2)
C1 C2 C15 O2 -156.93(17)
C3 C2 C15 O2 -86.9(2)
C1 C3 C17 F2 -82.1(2)
C2 C3 C17 F2 -155.64(17)
C4 C3 C17 F2 53.2(2)
C1 C3 C17 F1 40.3(3)
C2 C3 C17 F1 -33.2(3)
C4 C3 C17 F1 175.68(17)
C1 C3 C17 F3 159.29(17)
C2 C3 C17 F3 85.8(2)
C4 C3 C17 F3 -65.3(2)
